data_7002534
loop_
_publ_author_name
'Rubio, Miguel'
'Jellema, Erica'
'Siegler, Maxime A.'
'Spek, Anthony L.'
'Reek, Joost N. H.'
'de Bruin, Bas'

_publ_section_title
;
 Supramolecular NHC ligands: on the influence of ZnII-templates on the
 activity of RhI(cod) complexes in &#x2018;carbene
 polymerization&#x2019;
;
_journal_issue 41
_journal_name_full 'Dalton Transactions'
_journal_page_first 8970
_journal_page_last 8976
_journal_paper_doi 10.1039/b911339h
_journal_year 2009
_chemical_formula_moiety 'C25 H29 Cl N3 Rh'
_chemical_formula_sum 'C25 H29 Cl N3 Rh'
_chemical_formula_weight 509.87
_chemical_name_systematic
;
?
;
_space_group_IT_number 2
_symmetry_cell_setting triclinic
_symmetry_space_group_name_Hall '-P 1'
_symmetry_space_group_name_H-M 'P -1'
_atom_sites_solution_hydrogens difmap
_atom_sites_solution_primary heavy
_atom_sites_solution_secondary difmap
_audit_creation_method SHELXL-97
_cell_angle_alpha 93.230(2)
_cell_angle_beta 104.119(2)
_cell_angle_gamma 93.696(2)
_cell_formula_units_Z 2
_cell_length_a 7.4144(3)
_cell_length_b 11.7114(4)
_cell_length_c 13.4408(6)
_cell_measurement_reflns_used 23176
_cell_measurement_temperature 110(2)
_cell_measurement_theta_max 27.49
_cell_measurement_theta_min 1.57
_cell_volume 1126.36(8)
_computing_cell_refinement 'PEAKREF (Schreurs, 2005)'
_computing_data_collection 'COLLECT (Nonius, 1999)'
_computing_data_reduction 'EVALCCD (Duisenberg et al., 2003)'
_computing_molecular_graphics 'PLATON (Spek, 2003)'
_computing_publication_material 'PLATON (Spek, 2003)'
_computing_structure_refinement 'SHELXL-97 (Sheldrick, 2008)'
_computing_structure_solution 'DIRDIF08 (Beurskens et al., 2008)'
_diffrn_ambient_temperature 110(2)
_diffrn_measured_fraction_theta_full 1.000
_diffrn_measured_fraction_theta_max 1.000
_diffrn_measurement_device_type 'Nonius KappaCCD diffractometer'
_diffrn_measurement_method '\f and \w scans'
_diffrn_radiation_monochromator graphite
_diffrn_radiation_source 'rotating anode'
_diffrn_radiation_type MoK\a
_diffrn_radiation_wavelength 0.71073
_diffrn_reflns_av_R_equivalents 0.0245
_diffrn_reflns_av_sigmaI/netI 0.0177
_diffrn_reflns_limit_h_max 9
_diffrn_reflns_limit_h_min -9
_diffrn_reflns_limit_k_max 15
_diffrn_reflns_limit_k_min -15
_diffrn_reflns_limit_l_max 17
_diffrn_reflns_limit_l_min -17
_diffrn_reflns_number 31397
_diffrn_reflns_theta_full 27.50
_diffrn_reflns_theta_max 27.50
_diffrn_reflns_theta_min 1.75
_exptl_absorpt_coefficient_mu 0.894
_exptl_absorpt_correction_T_max 0.932
_exptl_absorpt_correction_T_min 0.856
_exptl_absorpt_correction_type analytical
_exptl_absorpt_process_details '(SADABS; Sheldrick, 2008)'
_exptl_crystal_colour yellow
_exptl_crystal_density_diffrn 1.503
_exptl_crystal_density_method 'not measured'
_exptl_crystal_description 'irregular block'
_exptl_crystal_F_000 524
_exptl_crystal_size_max 0.22
_exptl_crystal_size_mid 0.16
_exptl_crystal_size_min 0.14
_refine_diff_density_max 0.535
_refine_diff_density_min -0.500
_refine_diff_density_rms 0.064
_refine_ls_extinction_method none
_refine_ls_goodness_of_fit_ref 1.063
_refine_ls_hydrogen_treatment mixed
_refine_ls_matrix_type full
_refine_ls_number_parameters 285
_refine_ls_number_reflns 5180
_refine_ls_number_restraints 4
_refine_ls_restrained_S_all 1.062
_refine_ls_R_factor_all 0.0252
_refine_ls_R_factor_gt 0.0203
_refine_ls_shift/su_max 0.001
_refine_ls_shift/su_mean 0.000
_refine_ls_structure_factor_coef Fsqd
_refine_ls_weighting_details 'calc w=1/[\s^2^(Fo^2^)+(0.0195P)^2^+0.8550P] where P=(Fo^2^+2Fc^2^)/3'
_refine_ls_weighting_scheme calc
_refine_ls_wR_factor_gt 0.0459
_refine_ls_wR_factor_ref 0.0479
_reflns_number_gt 4756
_reflns_number_total 5180
_reflns_threshold_expression I>2/s(I)
_cod_data_source_file b911339h.txt
_cod_data_source_block 4a
_cod_original_sg_symbol_H-M P-1
_cod_database_code 7002534

loop_
_symmetry_equiv_pos_as_xyz
'x, y, z'
'-x, -y, -z'

loop_
_atom_site_label
_atom_site_type_symbol
_atom_site_fract_x
_atom_site_fract_y
_atom_site_fract_z
_atom_site_U_iso_or_equiv
_atom_site_adp_type
_atom_site_occupancy
_atom_site_symmetry_multiplicity
_atom_site_calc_flag
_atom_site_refinement_flags
_atom_site_disorder_assembly
_atom_site_disorder_group
Rh1 Rh 0.223363(17) 0.226385(10) 0.312228(9) 0.01219(4) Uani 1 1 d . . .
Cl1 Cl -0.00029(5) 0.07640(3) 0.22780(3) 0.01904(8) Uani 1 1 d . . .
C1 C 0.4865(2) 0.30450(15) 0.39098(12) 0.0175(3) Uani 1 1 d D . .
H1 H 0.566(2) 0.3104(17) 0.3453(12) 0.021 Uiso 1 1 d D . .
C2 C 0.5711(2) 0.23852(17) 0.48253(14) 0.0249(4) Uani 1 1 d . . .
H2A H 0.6677 0.2896 0.5320 0.030 Uiso 1 1 calc R . .
H2B H 0.6332 0.1736 0.4589 0.030 Uiso 1 1 calc R . .
C3 C 0.4268(3) 0.19187(18) 0.53780(14) 0.0301(4) Uani 1 1 d . . .
H3A H 0.4730 0.1242 0.5740 0.036 Uiso 1 1 calc R . .
H3B H 0.4122 0.2512 0.5901 0.036 Uiso 1 1 calc R . .
C4 C 0.2382(3) 0.15789(16) 0.46427(13) 0.0235(4) Uani 1 1 d D . .
H4 H 0.209(3) 0.0781(9) 0.4466(16) 0.028 Uiso 1 1 d D . .
C5 C 0.0945(3) 0.22781(16) 0.44147(13) 0.0227(4) Uani 1 1 d D . .
H5 H -0.0261(17) 0.1911(16) 0.4103(15) 0.027 Uiso 1 1 d D . .
C6 C 0.0947(3) 0.35259(17) 0.47792(14) 0.0271(4) Uani 1 1 d . . .
H6A H 0.0757 0.3570 0.5484 0.033 Uiso 1 1 calc R . .
H6B H -0.0110 0.3867 0.4325 0.033 Uiso 1 1 calc R . .
C7 C 0.2761(3) 0.42257(16) 0.47827(14) 0.0241(4) Uani 1 1 d . . .
H7A H 0.2528 0.5048 0.4754 0.029 Uiso 1 1 calc R . .
H7B H 0.3697 0.4138 0.5433 0.029 Uiso 1 1 calc R . .
C8 C 0.3544(2) 0.38527(14) 0.38794(12) 0.0175(3) Uani 1 1 d D . .
H8 H 0.350(3) 0.4403(14) 0.3384(12) 0.021 Uiso 1 1 d D . .
C9 C 0.3493(2) 0.08716(13) 0.11070(12) 0.0145(3) Uani 1 1 d . . .
C10 C 0.4917(2) 0.07263(14) 0.19598(13) 0.0164(3) Uani 1 1 d . . .
H10 H 0.5443 0.1349 0.2450 0.020 Uiso 1 1 calc R . .
C11 C 0.5553(2) -0.03591(14) 0.20767(13) 0.0190(3) Uani 1 1 d . . .
H11 H 0.6526 -0.0461 0.2664 0.023 Uiso 1 1 calc R . .
C12 C 0.3519(3) -0.10898(15) 0.05912(15) 0.0248(4) Uani 1 1 d . . .
H12 H 0.3031 -0.1724 0.0106 0.030 Uiso 1 1 calc R . .
C13 C 0.2777(2) -0.00466(15) 0.03991(13) 0.0201(3) Uani 1 1 d . . .
H13 H 0.1811 0.0035 -0.0198 0.024 Uiso 1 1 calc R . .
C14 C 0.2383(2) 0.26790(13) 0.16932(11) 0.0126(3) Uani 1 1 d . . .
C15 C 0.2348(2) 0.24276(15) -0.00099(13) 0.0214(4) Uani 1 1 d . . .
H15 H 0.2495 0.2087 -0.0641 0.026 Uiso 1 1 calc R . .
C16 C 0.1676(2) 0.34395(16) 0.01357(13) 0.0216(4) Uani 1 1 d . . .
H16 H 0.1254 0.3957 -0.0375 0.026 Uiso 1 1 calc R . .
C17 C 0.1170(2) 0.46258(13) 0.16202(12) 0.0139(3) Uani 1 1 d . . .
C18 C 0.2333(2) 0.56314(14) 0.16931(13) 0.0181(3) Uani 1 1 d . . .
C19 C 0.1833(2) 0.66313(14) 0.21259(13) 0.0192(3) Uani 1 1 d . . .
H19 H 0.2614 0.7319 0.2183 0.023 Uiso 1 1 calc R . .
C20 C 0.0219(2) 0.66523(14) 0.24778(12) 0.0174(3) Uani 1 1 d . . .
C21 C -0.0898(2) 0.56358(14) 0.23890(12) 0.0157(3) Uani 1 1 d . . .
H21 H -0.1992 0.5638 0.2638 0.019 Uiso 1 1 calc R . .
C22 C -0.0477(2) 0.46080(13) 0.19469(12) 0.0143(3) Uani 1 1 d . . .
C23 C 0.4086(3) 0.56537(17) 0.13112(18) 0.0316(4) Uani 1 1 d . . .
H23A H 0.3752 0.5569 0.0558 0.047 Uiso 1 1 calc R . .
H23B H 0.4818 0.5021 0.1581 0.047 Uiso 1 1 calc R . .
H23C H 0.4826 0.6386 0.1547 0.047 Uiso 1 1 calc R . .
C24 C -0.0321(3) 0.77620(15) 0.29054(14) 0.0252(4) Uani 1 1 d . . .
H24A H -0.1653 0.7689 0.2888 0.038 Uiso 1 1 calc R . .
H24B H -0.0071 0.8386 0.2489 0.038 Uiso 1 1 calc R . .
H24C H 0.0410 0.7932 0.3617 0.038 Uiso 1 1 calc R . .
C25 C -0.1806(2) 0.35524(14) 0.18078(14) 0.0203(3) Uani 1 1 d . . .
H25A H -0.2869 0.3723 0.2089 0.030 Uiso 0.50 1 calc PR . .
H25B H -0.1162 0.2934 0.2170 0.030 Uiso 0.50 1 calc PR . .
H25C H -0.2253 0.3312 0.1074 0.030 Uiso 0.50 1 calc PR . .
H25D H -0.1321 0.2923 0.1466 0.030 Uiso 0.50 1 calc PR . .
H25E H -0.3027 0.3712 0.1385 0.030 Uiso 0.50 1 calc PR . .
H25F H -0.1936 0.3334 0.2482 0.030 Uiso 0.50 1 calc PR . .
N1 N 0.4882(2) -0.12657(12) 0.14163(12) 0.0229(3) Uani 1 1 d . . .
N2 N 0.27901(18) 0.19718(12) 0.09462(10) 0.0148(3) Uani 1 1 d . . .
N3 N 0.17110(18) 0.35918(11) 0.11751(10) 0.0147(3) Uani 1 1 d . . .

loop_
_atom_site_aniso_label
_atom_site_aniso_U_11
_atom_site_aniso_U_22
_atom_site_aniso_U_33
_atom_site_aniso_U_23
_atom_site_aniso_U_13
_atom_site_aniso_U_12
Rh1 0.01444(6) 0.01114(6) 0.01091(6) 0.00067(4) 0.00332(4) -0.00025(4)
Cl1 0.01928(19) 0.01443(18) 0.0221(2) -0.00167(15) 0.00461(15) -0.00373(14)
C1 0.0152(8) 0.0212(8) 0.0142(7) 0.0007(6) 0.0013(6) -0.0040(6)
C2 0.0207(9) 0.0304(10) 0.0214(9) 0.0063(7) -0.0003(7) 0.0039(7)
C3 0.0345(11) 0.0350(11) 0.0188(9) 0.0101(8) 0.0013(8) 0.0028(8)
C4 0.0321(10) 0.0251(9) 0.0140(8) 0.0069(7) 0.0075(7) -0.0048(8)
C5 0.0281(9) 0.0269(9) 0.0153(8) -0.0007(7) 0.0119(7) -0.0043(7)
C6 0.0302(10) 0.0305(10) 0.0222(9) -0.0043(8) 0.0108(8) 0.0030(8)
C7 0.0287(9) 0.0207(9) 0.0215(9) -0.0071(7) 0.0057(7) 0.0003(7)
C8 0.0213(8) 0.0134(8) 0.0146(8) -0.0017(6) 0.0007(6) -0.0046(6)
C9 0.0150(7) 0.0137(7) 0.0178(8) 0.0020(6) 0.0088(6) 0.0046(6)
C10 0.0169(8) 0.0140(8) 0.0192(8) 0.0005(6) 0.0058(6) 0.0025(6)
C11 0.0179(8) 0.0178(8) 0.0243(9) 0.0052(7) 0.0091(7) 0.0053(6)
C12 0.0303(10) 0.0169(8) 0.0292(10) -0.0072(7) 0.0141(8) -0.0024(7)
C13 0.0197(8) 0.0225(9) 0.0182(8) -0.0031(7) 0.0062(6) 0.0011(7)
C14 0.0122(7) 0.0127(7) 0.0128(7) 0.0012(6) 0.0031(6) 0.0010(6)
C15 0.0281(9) 0.0269(9) 0.0112(7) 0.0037(7) 0.0060(7) 0.0114(7)
C16 0.0274(9) 0.0267(9) 0.0134(8) 0.0066(7) 0.0069(7) 0.0124(7)
C17 0.0168(8) 0.0129(7) 0.0121(7) 0.0030(6) 0.0021(6) 0.0060(6)
C18 0.0149(8) 0.0184(8) 0.0217(8) 0.0077(7) 0.0034(6) 0.0047(6)
C19 0.0206(8) 0.0129(8) 0.0217(8) 0.0048(6) 0.0001(7) 0.0000(6)
C20 0.0241(8) 0.0130(8) 0.0132(7) 0.0018(6) -0.0004(6) 0.0056(6)
C21 0.0175(8) 0.0184(8) 0.0124(7) 0.0024(6) 0.0043(6) 0.0061(6)
C22 0.0168(7) 0.0147(8) 0.0109(7) 0.0020(6) 0.0017(6) 0.0037(6)
C23 0.0204(9) 0.0245(10) 0.0545(13) 0.0083(9) 0.0164(9) 0.0036(7)
C24 0.0370(10) 0.0153(8) 0.0232(9) 0.0001(7) 0.0060(8) 0.0082(7)
C25 0.0192(8) 0.0173(8) 0.0257(9) -0.0009(7) 0.0087(7) 0.0008(6)
N1 0.0273(8) 0.0134(7) 0.0333(8) 0.0027(6) 0.0166(7) 0.0045(6)
N2 0.0174(7) 0.0160(7) 0.0121(6) 0.0014(5) 0.0045(5) 0.0065(5)
N3 0.0170(6) 0.0155(7) 0.0126(6) 0.0026(5) 0.0045(5) 0.0055(5)

loop_
_atom_type_symbol
_atom_type_description
_atom_type_scat_dispersion_real
_atom_type_scat_dispersion_imag
_atom_type_scat_source
C C 0.0033 0.0016 'International Tables Vol C Tables 4.2.6.8 and 6.1.1.4'
H H 0.0000 0.0000 'International Tables Vol C Tables 4.2.6.8 and 6.1.1.4'
Cl Cl 0.1484 0.1585 'International Tables Vol C Tables 4.2.6.8 and 6.1.1.4'
N N 0.0061 0.0033 'International Tables Vol C Tables 4.2.6.8 and 6.1.1.4'
Rh Rh -1.1178 0.9187 'International Tables Vol C Tables 4.2.6.8 and 6.1.1.4'

loop_
_geom_angle_atom_site_label_1
_geom_angle_atom_site_label_2
_geom_angle_atom_site_label_3
_geom_angle
_geom_angle_site_symmetry_1
_geom_angle_site_symmetry_3
_geom_angle_publ_flag
C14 Rh1 C1 96.50(6) . . ?
C14 Rh1 C8 95.11(6) . . ?
C1 Rh1 C8 38.69(7) . . ?
C14 Rh1 C5 152.95(7) . . ?
C1 Rh1 C5 97.87(7) . . ?
C8 Rh1 C5 82.21(7) . . ?
C14 Rh1 C4 170.25(7) . . ?
C1 Rh1 C4 81.61(7) . . ?
C8 Rh1 C4 89.38(7) . . ?
C5 Rh1 C4 36.36(7) . . ?
C14 Rh1 Cl1 86.42(4) . . ?
C1 Rh1 Cl1 157.39(5) . . ?
C8 Rh1 Cl1 163.61(5) . . ?
C5 Rh1 Cl1 89.01(5) . . ?
C4 Rh1 Cl1 91.72(5) . . ?
C8 C1 C2 126.07(15) . . ?
C8 C1 Rh1 71.53(9) . . ?
C2 C1 Rh1 110.48(11) . . ?
C8 C1 H1 118.0(12) . . ?
C2 C1 H1 111.4(12) . . ?
Rh1 C1 H1 110.1(12) . . ?
C1 C2 C3 113.07(15) . . ?
C1 C2 H2A 109.0 . . ?
C3 C2 H2A 109.0 . . ?
C1 C2 H2B 109.0 . . ?
C3 C2 H2B 109.0 . . ?
H2A C2 H2B 107.8 . . ?
C4 C3 C2 112.35(15) . . ?
C4 C3 H3A 109.1 . . ?
C2 C3 H3A 109.1 . . ?
C4 C3 H3B 109.1 . . ?
C2 C3 H3B 109.1 . . ?
H3A C3 H3B 107.9 . . ?
C5 C4 C3 124.92(18) . . ?
C5 C4 Rh1 70.20(10) . . ?
C3 C4 Rh1 110.89(12) . . ?
C5 C4 H4 117.3(13) . . ?
C3 C4 H4 115.9(13) . . ?
Rh1 C4 H4 102.2(13) . . ?
C4 C5 C6 127.86(17) . . ?
C4 C5 Rh1 73.44(10) . . ?
C6 C5 Rh1 106.45(11) . . ?
C4 C5 H5 116.5(13) . . ?
C6 C5 H5 114.4(13) . . ?
Rh1 C5 H5 101.6(13) . . ?
C5 C6 C7 112.67(15) . . ?
C5 C6 H6A 109.1 . . ?
C7 C6 H6A 109.1 . . ?
C5 C6 H6B 109.1 . . ?
C7 C6 H6B 109.1 . . ?
H6A C6 H6B 107.8 . . ?
C8 C7 C6 112.16(14) . . ?
C8 C7 H7A 109.2 . . ?
C6 C7 H7A 109.2 . . ?
C8 C7 H7B 109.2 . . ?
C6 C7 H7B 109.2 . . ?
H7A C7 H7B 107.9 . . ?
C1 C8 C7 124.77(15) . . ?
C1 C8 Rh1 69.78(9) . . ?
C7 C8 Rh1 112.37(11) . . ?
C1 C8 H8 116.1(12) . . ?
C7 C8 H8 114.5(12) . . ?
Rh1 C8 H8 108.9(12) . . ?
C13 C9 C10 119.72(15) . . ?
C13 C9 N2 120.05(14) . . ?
C10 C9 N2 120.22(14) . . ?
C9 C10 C11 117.87(15) . . ?
C9 C10 H10 121.1 . . ?
C11 C10 H10 121.1 . . ?
N1 C11 C10 124.03(16) . . ?
N1 C11 H11 118.0 . . ?
C10 C11 H11 118.0 . . ?
N1 C12 C13 124.37(16) . . ?
N1 C12 H12 117.8 . . ?
C13 C12 H12 117.8 . . ?
C9 C13 C12 117.53(16) . . ?
C9 C13 H13 121.2 . . ?
C12 C13 H13 121.2 . . ?
N3 C14 N2 103.23(12) . . ?
N3 C14 Rh1 128.57(11) . . ?
N2 C14 Rh1 126.66(11) . . ?
C16 C15 N2 106.41(14) . . ?
C16 C15 H15 126.8 . . ?
N2 C15 H15 126.8 . . ?
C15 C16 N3 107.15(14) . . ?
C15 C16 H16 126.4 . . ?
N3 C16 H16 126.4 . . ?
C22 C17 C18 121.97(15) . . ?
C22 C17 N3 120.25(14) . . ?
C18 C17 N3 117.77(14) . . ?
C19 C18 C17 118.31(15) . . ?
C19 C18 C23 119.90(16) . . ?
C17 C18 C23 121.79(15) . . ?
C18 C19 C20 121.81(15) . . ?
C18 C19 H19 119.1 . . ?
C20 C19 H19 119.1 . . ?
C21 C20 C19 118.05(15) . . ?
C21 C20 C24 121.48(16) . . ?
C19 C20 C24 120.44(16) . . ?
C20 C21 C22 122.59(15) . . ?
C20 C21 H21 118.7 . . ?
C22 C21 H21 118.7 . . ?
C17 C22 C21 117.23(15) . . ?
C17 C22 C25 122.56(14) . . ?
C21 C22 C25 120.18(14) . . ?
C18 C23 H23A 109.5 . . ?
C18 C23 H23B 109.5 . . ?
H23A C23 H23B 109.5 . . ?
C18 C23 H23C 109.5 . . ?
H23A C23 H23C 109.5 . . ?
H23B C23 H23C 109.5 . . ?
C20 C24 H24A 109.5 . . ?
C20 C24 H24B 109.5 . . ?
H24A C24 H24B 109.5 . . ?
C20 C24 H24C 109.5 . . ?
H24A C24 H24C 109.5 . . ?
H24B C24 H24C 109.5 . . ?
C22 C25 H25A 109.5 . . ?
C22 C25 H25B 109.5 . . ?
H25A C25 H25B 109.5 . . ?
C22 C25 H25C 109.5 . . ?
H25A C25 H25C 109.5 . . ?
H25B C25 H25C 109.5 . . ?
C22 C25 H25D 109.5 . . ?
H25A C25 H25D 141.1 . . ?
H25B C25 H25D 56.3 . . ?
H25C C25 H25D 56.3 . . ?
C22 C25 H25E 109.5 . . ?
H25A C25 H25E 56.3 . . ?
H25B C25 H25E 141.1 . . ?
H25C C25 H25E 56.3 . . ?
H25D C25 H25E 109.5 . . ?
C22 C25 H25F 109.5 . . ?
H25A C25 H25F 56.3 . . ?
H25B C25 H25F 56.3 . . ?
H25C C25 H25F 141.1 . . ?
H25D C25 H25F 109.5 . . ?
H25E C25 H25F 109.5 . . ?
C11 N1 C12 116.48(15) . . ?
C14 N2 C15 111.76(13) . . ?
C14 N2 C9 124.58(13) . . ?
C15 N2 C9 123.59(13) . . ?
C14 N3 C16 111.44(13) . . ?
C14 N3 C17 126.13(13) . . ?
C16 N3 C17 122.37(13) . . ?

loop_
_geom_bond_atom_site_label_1
_geom_bond_atom_site_label_2
_geom_bond_distance
_geom_bond_site_symmetry_2
_geom_bond_publ_flag
Rh1 C14 2.0349(15) . ?
Rh1 C1 2.1018(16) . ?
Rh1 C8 2.1244(16) . ?
Rh1 C5 2.1770(16) . ?
Rh1 C4 2.2177(16) . ?
Rh1 Cl1 2.3674(4) . ?
C1 C8 1.400(2) . ?
C1 C2 1.516(2) . ?
C1 H1 0.951(9) . ?
C2 C3 1.534(3) . ?
C2 H2A 0.9900 . ?
C2 H2B 0.9900 . ?
C3 C4 1.516(3) . ?
C3 H3A 0.9900 . ?
C3 H3B 0.9900 . ?
C4 C5 1.372(3) . ?
C4 H4 0.949(9) . ?
C5 C6 1.515(3) . ?
C5 H5 0.953(9) . ?
C6 C7 1.528(3) . ?
C6 H6A 0.9900 . ?
C6 H6B 0.9900 . ?
C7 C8 1.523(2) . ?
C7 H7A 0.9900 . ?
C7 H7B 0.9900 . ?
C8 H8 0.949(9) . ?
C9 C13 1.381(2) . ?
C9 C10 1.383(2) . ?
C9 N2 1.429(2) . ?
C10 C11 1.388(2) . ?
C10 H10 0.9500 . ?
C11 N1 1.332(2) . ?
C11 H11 0.9500 . ?
C12 N1 1.341(2) . ?
C12 C13 1.384(3) . ?
C12 H12 0.9500 . ?
C13 H13 0.9500 . ?
C14 N3 1.3636(19) . ?
C14 N2 1.3679(19) . ?
C15 C16 1.337(2) . ?
C15 N2 1.392(2) . ?
C15 H15 0.9500 . ?
C16 N3 1.392(2) . ?
C16 H16 0.9500 . ?
C17 C22 1.395(2) . ?
C17 C18 1.398(2) . ?
C17 N3 1.443(2) . ?
C18 C19 1.390(2) . ?
C18 C23 1.509(2) . ?
C19 C20 1.390(2) . ?
C19 H19 0.9500 . ?
C20 C21 1.388(2) . ?
C20 C24 1.508(2) . ?
C21 C22 1.399(2) . ?
C21 H21 0.9500 . ?
C22 C25 1.504(2) . ?
C23 H23A 0.9800 . ?
C23 H23B 0.9800 . ?
C23 H23C 0.9800 . ?
C24 H24A 0.9800 . ?
C24 H24B 0.9800 . ?
C24 H24C 0.9800 . ?
C25 H25A 0.9800 . ?
C25 H25B 0.9800 . ?
C25 H25C 0.9800 . ?
C25 H25D 0.9800 . ?
C25 H25E 0.9800 . ?
C25 H25F 0.9800 . ?

loop_
_geom_torsion_atom_site_label_1
_geom_torsion_atom_site_label_2
_geom_torsion_atom_site_label_3
_geom_torsion_atom_site_label_4
_geom_torsion
_geom_torsion_site_symmetry_1
_geom_torsion_site_symmetry_2
_geom_torsion_site_symmetry_3
_geom_torsion_site_symmetry_4
_geom_torsion_publ_flag
C14 Rh1 C1 C8 90.07(10) . . . . ?
C5 Rh1 C1 C8 -66.96(11) . . . . ?
C4 Rh1 C1 C8 -99.58(11) . . . . ?
Cl1 Rh1 C1 C8 -173.62(9) . . . . ?
C14 Rh1 C1 C2 -147.39(12) . . . . ?
C8 Rh1 C1 C2 122.54(16) . . . . ?
C5 Rh1 C1 C2 55.59(13) . . . . ?
C4 Rh1 C1 C2 22.96(12) . . . . ?
Cl1 Rh1 C1 C2 -51.08(19) . . . . ?
C8 C1 C2 C3 43.8(2) . . . . ?
Rh1 C1 C2 C3 -37.83(19) . . . . ?
C1 C2 C3 C4 33.8(2) . . . . ?
C2 C3 C4 C5 -93.4(2) . . . . ?
C2 C3 C4 Rh1 -13.6(2) . . . . ?
C1 Rh1 C4 C5 115.71(12) . . . . ?
C8 Rh1 C4 C5 77.65(12) . . . . ?
Cl1 Rh1 C4 C5 -85.99(11) . . . . ?
C1 Rh1 C4 C3 -5.21(14) . . . . ?
C8 Rh1 C4 C3 -43.26(14) . . . . ?
C5 Rh1 C4 C3 -120.92(19) . . . . ?
Cl1 Rh1 C4 C3 153.09(13) . . . . ?
C3 C4 C5 C6 4.0(3) . . . . ?
Rh1 C4 C5 C6 -98.22(17) . . . . ?
C3 C4 C5 Rh1 102.18(16) . . . . ?
C14 Rh1 C5 C4 174.40(13) . . . . ?
C1 Rh1 C5 C4 -64.14(12) . . . . ?
C8 Rh1 C5 C4 -99.63(12) . . . . ?
Cl1 Rh1 C5 C4 94.25(11) . . . . ?
C14 Rh1 C5 C6 -60.2(2) . . . . ?
C1 Rh1 C5 C6 61.30(13) . . . . ?
C8 Rh1 C5 C6 25.81(12) . . . . ?
C4 Rh1 C5 C6 125.44(18) . . . . ?
Cl1 Rh1 C5 C6 -140.32(12) . . . . ?
C4 C5 C6 C7 40.7(2) . . . . ?
Rh1 C5 C6 C7 -40.88(18) . . . . ?
C5 C6 C7 C8 36.8(2) . . . . ?
C2 C1 C8 C7 1.5(3) . . . . ?
Rh1 C1 C8 C7 103.77(16) . . . . ?
C2 C1 C8 Rh1 -102.30(16) . . . . ?
C6 C7 C8 C1 -93.4(2) . . . . ?
C6 C7 C8 Rh1 -13.14(19) . . . . ?
C14 Rh1 C8 C1 -94.02(10) . . . . ?
C5 Rh1 C8 C1 113.07(11) . . . . ?
C4 Rh1 C8 C1 77.31(10) . . . . ?
Cl1 Rh1 C8 C1 171.29(13) . . . . ?
C14 Rh1 C8 C7 145.60(12) . . . . ?
C1 Rh1 C8 C7 -120.38(16) . . . . ?
C5 Rh1 C8 C7 -7.31(12) . . . . ?
C4 Rh1 C8 C7 -43.07(13) . . . . ?
Cl1 Rh1 C8 C7 50.9(2) . . . . ?
C13 C9 C10 C11 -1.1(2) . . . . ?
N2 C9 C10 C11 -179.74(14) . . . . ?
C9 C10 C11 N1 0.3(2) . . . . ?
C10 C9 C13 C12 0.9(2) . . . . ?
N2 C9 C13 C12 179.60(15) . . . . ?
N1 C12 C13 C9 0.0(3) . . . . ?
C1 Rh1 C14 N3 -95.22(14) . . . . ?
C8 Rh1 C14 N3 -56.34(14) . . . . ?
C5 Rh1 C14 N3 26.5(2) . . . . ?
Cl1 Rh1 C14 N3 107.30(14) . . . . ?
C1 Rh1 C14 N2 101.33(14) . . . . ?
C8 Rh1 C14 N2 140.20(14) . . . . ?
C5 Rh1 C14 N2 -136.93(15) . . . . ?
Cl1 Rh1 C14 N2 -56.16(13) . . . . ?
N2 C15 C16 N3 -0.1(2) . . . . ?
C22 C17 C18 C19 1.4(2) . . . . ?
N3 C17 C18 C19 -179.63(14) . . . . ?
C22 C17 C18 C23 -178.24(16) . . . . ?
N3 C17 C18 C23 0.7(2) . . . . ?
C17 C18 C19 C20 -0.3(2) . . . . ?
C23 C18 C19 C20 179.32(16) . . . . ?
C18 C19 C20 C21 0.2(2) . . . . ?
C18 C19 C20 C24 -177.59(15) . . . . ?
C19 C20 C21 C22 -1.1(2) . . . . ?
C24 C20 C21 C22 176.65(15) . . . . ?
C18 C17 C22 C21 -2.2(2) . . . . ?
N3 C17 C22 C21 178.82(13) . . . . ?
C18 C17 C22 C25 175.74(15) . . . . ?
N3 C17 C22 C25 -3.2(2) . . . . ?
C20 C21 C22 C17 2.1(2) . . . . ?
C20 C21 C22 C25 -175.93(15) . . . . ?
C10 C11 N1 C12 0.5(2) . . . . ?
C13 C12 N1 C11 -0.7(3) . . . . ?
N3 C14 N2 C15 -1.06(17) . . . . ?
Rh1 C14 N2 C15 165.72(12) . . . . ?
N3 C14 N2 C9 -178.05(14) . . . . ?
Rh1 C14 N2 C9 -11.3(2) . . . . ?
C16 C15 N2 C14 0.7(2) . . . . ?
C16 C15 N2 C9 177.76(15) . . . . ?
C13 C9 N2 C14 136.46(16) . . . . ?
C10 C9 N2 C14 -44.9(2) . . . . ?
C13 C9 N2 C15 -40.2(2) . . . . ?
C10 C9 N2 C15 138.50(17) . . . . ?
N2 C14 N3 C16 1.01(18) . . . . ?
Rh1 C14 N3 C16 -165.42(12) . . . . ?
N2 C14 N3 C17 -176.21(14) . . . . ?
Rh1 C14 N3 C17 17.4(2) . . . . ?
C15 C16 N3 C14 -0.6(2) . . . . ?
C15 C16 N3 C17 176.74(15) . . . . ?
C22 C17 N3 C14 -73.3(2) . . . . ?
C18 C17 N3 C14 107.72(18) . . . . ?
C22 C17 N3 C16 109.78(18) . . . . ?
C18 C17 N3 C16 -69.2(2) . . . . ?
